data_2243059
loop_
_publ_author_name
'Filali, Mouad'
'Sebbar, Nada Kheira'
'H\"okelek, Tuncer'
'Mague, Joel T.'
'Chakroune, Said'
'Ben-Tama, Abdessalam'
'El Hadrami, El Mestafa'

_publ_section_title
;
 Crystal structure, Hirshfeld surface analysis and interaction energy and
 DFT studies of
 4-[(prop-2-en-1-yloxy)methyl]-3,6-bis(pyridin-2-yl)pyridazine
;
_journal_coeditor_code LH5915
_journal_issue 9
_journal_name_full 'Acta Crystallographica Section E'
_journal_page_first 1321
_journal_page_last 1326
_journal_paper_doi 10.1107/S2056989019011186
_journal_volume 75
_journal_year 2019
_chemical_formula_iupac 'C18 H16 N4 O'
_chemical_formula_moiety 'C18 H16 N4 O'
_chemical_formula_sum 'C18 H16 N4 O'
_chemical_formula_weight 304.35
_chemical_name_systematic
;
4-[(Prop-2-en-1-yloxy)methyl]-3,6-bis(pyridin-2-yl)pyridazine
;
_space_group_crystal_system monoclinic
_space_group_IT_number 14
_space_group_name_Hall '-P 2ybc'
_space_group_name_H-M_alt 'P 1 21/c 1'
_symmetry_space_group_name_Hall '-P 2ybc'
_symmetry_space_group_name_H-M 'P 1 21/c 1'
_atom_sites_solution_hydrogens difmap
_atom_sites_solution_primary 'dual space'
_atom_sites_solution_secondary difmap
_audit_creation_method SHELXL-2018/1
_cell_angle_alpha 90
_cell_angle_beta 100.1320(10)
_cell_angle_gamma 90
_cell_formula_units_Z 4
_cell_length_a 8.9420(2)
_cell_length_b 15.1130(3)
_cell_length_c 11.5829(3)
_cell_measurement_reflns_used 9267
_cell_measurement_temperature 150.(2)
_cell_measurement_theta_max 74.4815
_cell_measurement_theta_min 4.8585
_cell_volume 1540.91(6)
_computing_cell_refinement
;
<i>SAINT</i> (Bruker, 2016)
;
_computing_data_collection
;
<i>APEX3</i> (Bruker, 2016)
;
_computing_data_reduction
;
<i>SAINT</i>  (Bruker, 2016)
;
_computing_molecular_graphics
;
<i>DIAMOND</i> (Brandenburg & Putz, 2012)
;
_computing_publication_material
;
<i>SHELXTL</i> (Sheldrick, 2008)
;
_computing_structure_refinement
;
<i>SHELXL2018</i> (Sheldrick, 2015<i>b</i>)
;
_computing_structure_solution
;
<i>SHELXT</i> (Sheldrick, 2015<i>a</i>)
;
_diffrn_ambient_temperature 150(2)
_diffrn_detector_area_resol_mean 10.4167
_diffrn_measured_fraction_theta_full 0.987
_diffrn_measured_fraction_theta_max 0.967
_diffrn_measurement_device_type 'Bruker D8 VENTURE PHOTON 100 CMOS'
_diffrn_measurement_method '\w scans'
_diffrn_radiation_monochromator mirror
_diffrn_radiation_type CuK\a
_diffrn_radiation_wavelength 1.54178
_diffrn_reflns_av_R_equivalents 0.0287
_diffrn_reflns_av_unetI/netI 0.0236
_diffrn_reflns_limit_h_max 10
_diffrn_reflns_limit_h_min -10
_diffrn_reflns_limit_k_max 18
_diffrn_reflns_limit_k_min -18
_diffrn_reflns_limit_l_max 13
_diffrn_reflns_limit_l_min -14
_diffrn_reflns_number 11678
_diffrn_reflns_theta_full 68.000
_diffrn_reflns_theta_max 74.473
_diffrn_reflns_theta_min 4.858
_diffrn_source 'INCOATEC I\mS micro-focus source'
_exptl_absorpt_coefficient_mu 0.681
_exptl_absorpt_correction_T_max 0.95
_exptl_absorpt_correction_T_min 0.86
_exptl_absorpt_correction_type multi-scan
_exptl_absorpt_process_details
;
(<i>SADABS</i>; Krause <i>et al.</i>, 2015)
;
_exptl_crystal_colour colourless
_exptl_crystal_density_diffrn 1.312
_exptl_crystal_density_method 'not measured'
_exptl_crystal_description plate
_exptl_crystal_F_000 640
_exptl_crystal_size_max 0.263
_exptl_crystal_size_mid 0.241
_exptl_crystal_size_min 0.078
_refine_diff_density_max 0.184
_refine_diff_density_min -0.150
_refine_ls_extinction_coef 0.0046(5)
_refine_ls_extinction_expression Fc^*^=kFc[1+0.001xFc^2^\l^3^/sin(2\q)]^-1/4^
_refine_ls_extinction_method
;
<i>SHELXL2018</i> (Sheldrick, 2015<i>b</i>)
;
_refine_ls_goodness_of_fit_ref 1.041
_refine_ls_hydrogen_treatment refall
_refine_ls_matrix_type full
_refine_ls_number_parameters 273
_refine_ls_number_reflns 3051
_refine_ls_number_restraints 0
_refine_ls_restrained_S_all 1.041
_refine_ls_R_factor_all 0.0416
_refine_ls_R_factor_gt 0.0367
_refine_ls_shift/su_max 0.000
_refine_ls_shift/su_mean 0.000
_refine_ls_structure_factor_coef Fsqd
_refine_ls_weighting_details 'w=1/[\s^2^(Fo^2^)+(0.0534P)^2^+0.3637P] where P=(Fo^2^+2Fc^2^)/3'
_refine_ls_weighting_scheme calc
_refine_ls_wR_factor_gt 0.0970
_refine_ls_wR_factor_ref 0.1012
_reflns_number_gt 2688
_reflns_number_total 3051
_reflns_threshold_expression 'I > 2\s(I)'
_cod_data_source_file lh5915sup1.cif
_cod_data_source_block I
_cod_database_code 2243059
_shelx_space_group_comment
;
The symmetry employed for this shelxl refinement is uniquely defined
by the following loop, which should always be used as a source of
symmetry information in preference to the above space-group names.
They are only intended as comments.
;
_shelx_estimated_absorpt_t_min 0.841
_shelx_estimated_absorpt_t_max 0.949

loop_
_space_group_symop_operation_xyz
'x, y, z'
'-x, y+1/2, -z+1/2'
'-x, -y, -z'
'x, -y-1/2, z-1/2'

loop_
_atom_site_type_symbol
_atom_site_label
_atom_site_fract_x
_atom_site_fract_y
_atom_site_fract_z
_atom_site_U_iso_or_equiv
_atom_site_adp_type
_atom_site_calc_flag
_atom_site_occupancy
O O1 0.27225(10) 0.47749(5) 0.30640(7) 0.0319(2) Uani d 1
N N1 0.19512(11) 0.50876(6) 0.70191(8) 0.0283(2) Uani d 1
N N2 0.27872(11) 0.58215(6) 0.70850(8) 0.0283(2) Uani d 1
N N3 0.49183(11) 0.71463(6) 0.53716(8) 0.0299(2) Uani d 1
N N4 0.07708(13) 0.31558(7) 0.53457(10) 0.0370(3) Uani d 1
C C1 0.17076(12) 0.45900(7) 0.60429(10) 0.0249(2) Uani d 1
C C2 0.23110(12) 0.48225(7) 0.50338(10) 0.0244(2) Uani d 1
C C3 0.31696(12) 0.55846(7) 0.51158(10) 0.0257(2) Uani d 1
H H3 0.3616(15) 0.5785(9) 0.4416(12) 0.030(3) Uiso d 1
C C4 0.33924(12) 0.60672(7) 0.61566(9) 0.0244(2) Uani d 1
C C5 0.43278(12) 0.68871(7) 0.63070(10) 0.0250(2) Uani d 1
C C6 0.45861(13) 0.73441(8) 0.73683(10) 0.0292(3) Uani d 1
H H6 0.4125(17) 0.7131(10) 0.8002(13) 0.040(4) Uiso d 1
C C7 0.54897(14) 0.80913(8) 0.74716(11) 0.0329(3) Uani d 1
H H7 0.5668(18) 0.8438(11) 0.8229(15) 0.049(4) Uiso d 1
C C8 0.61156(14) 0.83614(8) 0.65191(11) 0.0326(3) Uani d 1
H H8 0.6740(17) 0.8887(10) 0.6564(14) 0.042(4) Uiso d 1
C C9 0.57918(14) 0.78700(8) 0.54977(11) 0.0323(3) Uani d 1
H H9 0.6207(17) 0.8041(10) 0.4814(14) 0.043(4) Uiso d 1
C C10 0.07702(12) 0.37891(7) 0.61505(10) 0.0269(3) Uani d 1
C C11 -0.00417(14) 0.37100(9) 0.70670(11) 0.0346(3) Uani d 1
H H11 -0.0048(18) 0.4190(11) 0.7619(14) 0.044(4) Uiso d 1
C C12 -0.08744(15) 0.29497(9) 0.71477(12) 0.0404(3) Uani d 1
H H12 -0.147(2) 0.2897(11) 0.7774(16) 0.058(5) Uiso d 1
C C13 -0.08794(16) 0.22904(9) 0.63254(12) 0.0405(3) Uani d 1
H H13 -0.1415(19) 0.1766(12) 0.6368(14) 0.050(4) Uiso d 1
C C14 -0.00414(18) 0.24243(9) 0.54512(13) 0.0440(3) Uani d 1
H H14 -0.0035(19) 0.1969(11) 0.4852(15) 0.052(5) Uiso d 1
C C15 0.20351(13) 0.43087(8) 0.39007(10) 0.0279(3) Uani d 1
H H15A 0.0898(16) 0.4252(9) 0.3600(12) 0.032(3) Uiso d 1
H H15B 0.2466(16) 0.3702(10) 0.4016(12) 0.036(4) Uiso d 1
C C16 0.23624(15) 0.43750(8) 0.19364(10) 0.0321(3) Uani d 1
H H16A 0.1233(17) 0.4420(9) 0.1637(13) 0.037(4) Uiso d 1
H H16B 0.2670(16) 0.3739(10) 0.1992(13) 0.038(4) Uiso d 1
C C17 0.32018(17) 0.48569(9) 0.11329(11) 0.0377(3) Uani d 1
H H17 0.436(2) 0.4884(12) 0.1409(17) 0.065(5) Uiso d 1
C C18 0.2574(2) 0.51972(11) 0.01194(13) 0.0497(4) Uani d 1
H H18A 0.150(2) 0.5087(12) -0.0128(17) 0.065(6) Uiso d 1
H H18B 0.314(2) 0.5515(13) -0.0442(18) 0.068(5) Uiso d 1

loop_
_atom_site_aniso_label
_atom_site_aniso_U_11
_atom_site_aniso_U_22
_atom_site_aniso_U_33
_atom_site_aniso_U_12
_atom_site_aniso_U_13
_atom_site_aniso_U_23
O1 0.0418(5) 0.0330(4) 0.0225(4) -0.0060(3) 0.0099(3) -0.0033(3)
N1 0.0316(5) 0.0278(5) 0.0259(5) -0.0019(4) 0.0065(4) 0.0011(4)
N2 0.0321(5) 0.0283(5) 0.0251(5) -0.0025(4) 0.0070(4) 0.0001(4)
N3 0.0351(5) 0.0306(5) 0.0249(5) -0.0051(4) 0.0079(4) -0.0004(4)
N4 0.0503(7) 0.0280(5) 0.0348(6) -0.0061(4) 0.0129(5) -0.0010(4)
C1 0.0243(5) 0.0250(5) 0.0252(6) 0.0039(4) 0.0035(4) 0.0027(4)
C2 0.0249(5) 0.0246(5) 0.0236(6) 0.0045(4) 0.0034(4) 0.0014(4)
C3 0.0272(5) 0.0272(5) 0.0230(6) 0.0019(4) 0.0051(4) 0.0013(4)
C4 0.0244(5) 0.0259(5) 0.0229(5) 0.0027(4) 0.0038(4) 0.0020(4)
C5 0.0243(5) 0.0270(5) 0.0235(6) 0.0023(4) 0.0034(4) 0.0015(4)
C6 0.0302(6) 0.0339(6) 0.0239(6) -0.0026(5) 0.0059(4) -0.0009(4)
C7 0.0361(6) 0.0348(6) 0.0274(6) -0.0041(5) 0.0044(5) -0.0053(5)
C8 0.0350(6) 0.0297(6) 0.0325(7) -0.0060(5) 0.0047(5) -0.0006(5)
C9 0.0381(6) 0.0325(6) 0.0277(6) -0.0065(5) 0.0089(5) 0.0015(5)
C10 0.0264(5) 0.0262(5) 0.0274(6) 0.0024(4) 0.0026(4) 0.0042(4)
C11 0.0336(6) 0.0361(6) 0.0355(7) -0.0049(5) 0.0101(5) -0.0016(5)
C12 0.0378(7) 0.0455(7) 0.0399(7) -0.0096(6) 0.0121(6) 0.0032(6)
C13 0.0434(7) 0.0338(7) 0.0437(8) -0.0110(6) 0.0059(6) 0.0055(5)
C14 0.0603(9) 0.0310(6) 0.0424(8) -0.0107(6) 0.0140(6) -0.0031(6)
C15 0.0320(6) 0.0270(6) 0.0257(6) -0.0007(4) 0.0079(5) -0.0004(4)
C16 0.0412(7) 0.0299(6) 0.0254(6) 0.0005(5) 0.0066(5) -0.0052(4)
C17 0.0486(8) 0.0373(7) 0.0293(7) 0.0008(6) 0.0131(6) -0.0040(5)
C18 0.0689(11) 0.0476(8) 0.0355(8) 0.0083(7) 0.0170(7) 0.0059(6)

loop_
_atom_type_symbol
_atom_type_description
_atom_type_scat_dispersion_real
_atom_type_scat_dispersion_imag
_atom_type_scat_source
C C 0.0181 0.0091 'International Tables Vol C Tables 4.2.6.8 and 6.1.1.4'
H H 0.0000 0.0000 'International Tables Vol C Tables 4.2.6.8 and 6.1.1.4'
N N 0.0311 0.0180 'International Tables Vol C Tables 4.2.6.8 and 6.1.1.4'
O O 0.0492 0.0322 'International Tables Vol C Tables 4.2.6.8 and 6.1.1.4'

loop_
_geom_angle_atom_site_label_1
_geom_angle_atom_site_label_2
_geom_angle_atom_site_label_3
_geom_angle
C15 O1 C16 111.09(9)
N2 N1 C1 121.37(9)
N1 N2 C4 119.14(9)
C9 N3 C5 117.07(10)
C10 N4 C14 117.42(11)
N1 C1 C2 121.82(10)
N1 C1 C10 113.24(10)
C2 C1 C10 124.93(10)
C3 C2 C1 116.06(10)
C3 C2 C15 119.63(10)
C1 C2 C15 124.29(10)
C2 C3 C4 119.36(10)
C2 C3 H3 119.3(8)
C4 C3 H3 121.3(8)
N2 C4 C3 122.25(10)
N2 C4 C5 115.80(10)
C3 C4 C5 121.95(10)
N3 C5 C6 122.61(10)
N3 C5 C4 116.15(10)
C6 C5 C4 121.24(10)
C7 C6 C5 119.03(11)
C7 C6 H6 122.1(9)
C5 C6 H6 118.8(9)
C6 C7 C8 118.99(11)
C6 C7 H7 120.0(9)
C8 C7 H7 121.0(9)
C9 C8 C7 118.05(11)
C9 C8 H8 121.2(9)
C7 C8 H8 120.7(9)
N3 C9 C8 124.25(11)
N3 C9 H9 115.5(9)
C8 C9 H9 120.3(9)
N4 C10 C11 122.32(11)
N4 C10 C1 117.02(10)
C11 C10 C1 120.65(10)
C12 C11 C10 118.85(12)
C12 C11 H11 120.9(9)
C10 C11 H11 120.3(10)
C13 C12 C11 119.41(12)
C13 C12 H12 121.3(10)
C11 C12 H12 119.3(10)
C14 C13 C12 117.79(12)
C14 C13 H13 121.0(10)
C12 C13 H13 121.2(10)
N4 C14 C13 124.22(13)
N4 C14 H14 116.4(10)
C13 C14 H14 119.4(10)
O1 C15 C2 108.29(9)
O1 C15 H15A 109.5(8)
C2 C15 H15A 110.0(8)
O1 C15 H15B 110.2(8)
C2 C15 H15B 111.0(8)
H15A C15 H15B 107.9(11)
O1 C16 C17 108.01(10)
O1 C16 H16A 109.7(8)
C17 C16 H16A 109.7(8)
O1 C16 H16B 109.5(9)
C17 C16 H16B 110.4(8)
H16A C16 H16B 109.5(12)
C18 C17 C16 124.63(15)
C18 C17 H17 120.8(11)
C16 C17 H17 114.5(11)
C17 C18 H18A 116.3(12)
C17 C18 H18B 125.0(12)
H18A C18 H18B 118.4(16)

loop_
_geom_bond_atom_site_label_1
_geom_bond_atom_site_label_2
_geom_bond_distance
O1 C15 1.4224(13)
O1 C16 1.4237(14)
N1 N2 1.3322(13)
N1 C1 1.3434(15)
N2 C4 1.3386(14)
N3 C9 1.3370(15)
N3 C5 1.3445(14)
N4 C10 1.3362(15)
N4 C14 1.3400(17)
C1 C2 1.4151(15)
C1 C10 1.4901(15)
C2 C3 1.3782(15)
C2 C15 1.5075(15)
C3 C4 1.3930(15)
C3 H3 1.012(14)
C4 C5 1.4880(15)
C5 C6 1.3934(16)
C6 C7 1.3813(17)
C6 H6 0.959(15)
C7 C8 1.3836(17)
C7 H7 1.010(17)
C8 C9 1.3836(17)
C8 H8 0.966(16)
C9 H9 0.968(15)
C10 C11 1.3926(17)
C11 C12 1.3813(18)
C11 H11 0.968(17)
C12 C13 1.378(2)
C12 H12 0.974(17)
C13 C14 1.377(2)
C13 H13 0.931(18)
C14 H14 0.978(17)
C15 H15A 1.019(14)
C15 H15B 0.994(15)
C16 C17 1.4851(18)
C16 H16A 1.011(15)
C16 H16B 0.999(15)
C17 C18 1.314(2)
C17 H17 1.03(2)
C18 H18A 0.96(2)
C18 H18B 1.01(2)

loop_
_geom_contact_atom_site_label_1
_geom_contact_atom_site_label_2
_geom_contact_distance
_geom_contact_site_symmetry_2
_geom_contact_publ_flag
O1 C11 3.2992(16) 3_566 yes
O1 H3 2.232(14) . yes
O1 H11 2.850(16) 3_566 yes
N1 C8 3.4105(15) 2_646 yes
N4 C15 2.7895(16) . yes
N1 H8 2.586(15) 2_646 yes
N1 H11 2.441(16) . yes
N1 H15A 2.713(14) 3_566 yes
N2 H18B 2.86(2) 1_556 yes
N2 H13 2.744(17) 2_556 yes
N2 H6 2.455(15) . yes
N3 H3 2.522(14) . yes
N3 H15B 2.652(15) 3_666 yes
N4 H15A 2.632(14) . yes
N4 H15B 2.485(14) . yes
C1 C7 3.5853(17) 2_646 yes
C2 C10 3.5420(15) 3_566 yes
C3 C11 3.5866(17) 3_566 yes
C6 C12 3.5808(18) 2_556 yes
C8 C10 3.5797(17) 2_656 yes
C11 C15 3.5633(18) 3_566 yes
C1 H7 2.925(17) 2_646 yes
C6 H16B 2.933(15) 3_666 yes
C9 H15B 2.842(15) 3_666 yes
C18 H8 2.920(16) 2_645 yes
H6 H9 2.56(2) 4_576 yes
H8 N1 2.586(16) 2_656 yes
H11 H16A 2.57(2) 3_566 yes
H12 C6 2.886(18) 2_546 yes
H12 H14 2.53(3) 4_566 yes
H13 H18B 2.55(3) 2_545 yes
H15A H16A 2.36(2) . yes
H15B H16B 2.38(2) . yes
H16A H18A 2.33(2) . yes

loop_
_geom_hbond_atom_site_label_D
_geom_hbond_atom_site_label_H
_geom_hbond_atom_site_label_A
_geom_hbond_site_symmetry_A
_geom_hbond_distance_DH
_geom_hbond_distance_HA
_geom_hbond_distance_DA
_geom_hbond_angle_DHA
_geom_hbond_publ_flag
C8 H8 N1 2_656 0.966(16) 2.585(16) 3.4104(15) 143.4(12) yes
C15 H15B Cg 3_666 0.994(15) 2.990(15) 3.8760(13) 149.0(11) yes

loop_
_geom_torsion_atom_site_label_1
_geom_torsion_atom_site_label_2
_geom_torsion_atom_site_label_3
_geom_torsion_atom_site_label_4
_geom_torsion
C1 N1 N2 C4 0.15(16)
N2 N1 C1 C2 -0.61(16)
N2 N1 C1 C10 178.92(9)
N1 C1 C2 C3 0.42(15)
C10 C1 C2 C3 -179.06(10)
N1 C1 C2 C15 -177.88(10)
C10 C1 C2 C15 2.64(17)
C1 C2 C3 C4 0.20(15)
C15 C2 C3 C4 178.58(10)
N1 N2 C4 C3 0.49(16)
N1 N2 C4 C5 -179.18(9)
C2 C3 C4 N2 -0.66(16)
C2 C3 C4 C5 179.00(10)
C9 N3 C5 C6 0.51(17)
C9 N3 C5 C4 -178.47(10)
N2 C4 C5 N3 -178.91(10)
C3 C4 C5 N3 1.41(15)
N2 C4 C5 C6 2.09(15)
C3 C4 C5 C6 -177.59(10)
N3 C5 C6 C7 -0.32(18)
C4 C5 C6 C7 178.61(10)
C5 C6 C7 C8 -0.24(18)
C6 C7 C8 C9 0.57(18)
C5 N3 C9 C8 -0.14(18)
C7 C8 C9 N3 -0.4(2)
C14 N4 C10 C11 -0.41(18)
C14 N4 C10 C1 178.51(11)
N1 C1 C10 N4 -164.56(10)
C2 C1 C10 N4 14.96(16)
N1 C1 C10 C11 14.38(15)
C2 C1 C10 C11 -166.10(11)
N4 C10 C11 C12 0.07(19)
C1 C10 C11 C12 -178.81(11)
C10 C11 C12 C13 0.1(2)
C11 C12 C13 C14 0.0(2)
C10 N4 C14 C13 0.6(2)
C12 C13 C14 N4 -0.4(2)
C16 O1 C15 C2 -173.64(9)
C3 C2 C15 O1 -2.59(14)
C1 C2 C15 O1 175.66(9)
C15 O1 C16 C17 -176.11(10)
O1 C16 C17 C18 -126.92(14)

_cod_database_fobs_code 2243059
